data_7122986
loop_
_publ_author_name
'Okuda, Jun'
'Lemmerz, Lara E.'
'Mukherjee, Debabrata'
'Spaniol, Thomas Paul'
'Laurent, Maron'
'Menard, Gabriel'
'Wong, Anthony'

_publ_section_title
;
 Cationic Magnesium Hydride [MgH]+ Stabilized by an NNNN-Type Macrocycle
;
_journal_name_full 'Chemical Communications'
_journal_paper_doi 10.1039/C9CC00490D
_journal_year 2019
_chemical_formula_moiety 'C24 H58 Mg2 N8, 2(C32 H36 B), 2(C4 H8 O)'
_chemical_formula_sum 'C96 H146 B2 Mg2 N8 O2'
_chemical_formula_weight 1514.44
_chemical_properties_physical Air-sensitive,Moisture-sensitive,Oxygen-sensitive
_space_group_crystal_system orthorhombic
_space_group_IT_number 33
_space_group_name_Hall 'P 2c -2n'
_space_group_name_H-M_alt 'P n a 21'
_symmetry_space_group_name_Hall 'P 2c -2n'
_symmetry_space_group_name_H-M 'P n a 21'
_atom_sites_solution_hydrogens mixed
_audit_creation_method SHELXL-2018/3
_audit_update_record
;
2019-01-18 deposited with the CCDC.    2019-02-13 downloaded from the CCDC.
;
_cell_angle_alpha 90
_cell_angle_beta 90
_cell_angle_gamma 90
_cell_formula_units_Z 4
_cell_length_a 36.3501(5)
_cell_length_b 12.34279(12)
_cell_length_c 20.1258(2)
_cell_measurement_reflns_used 70160
_cell_measurement_temperature 100(2)
_cell_measurement_theta_max 72.36
_cell_measurement_theta_min 4.20
_cell_volume 9029.67(18)
_computing_cell_refinement 'X-Area Recipe 1.33.0.0 (STOE, 2015)'
_computing_data_collection 'X-Area Pilatus3_SV 1.31.131.0 (STOE, 2017)'
_computing_data_reduction
;
X-Area Integrate 1.71.0.0 (STOE, 2016)
X-Area LANA 1.71.4.0 (STOE, 2017)
;
_computing_molecular_graphics 'DIAMOND (Brandenburg)'
_computing_structure_refinement 'SHELXL-2018/3 (Sheldrick, 2018)'
_computing_structure_solution 'SIR-92 (Altomare)'
_diffrn_ambient_temperature 100(2)
_diffrn_detector 'Hybrid Pixel Counting Detector'
_diffrn_detector_area_resol_mean 5.81
_diffrn_detector_type 'Dectris Pilatus 200K'
_diffrn_measured_fraction_theta_full 0.981
_diffrn_measured_fraction_theta_max 0.967
_diffrn_measurement_device_type 'STOE STADIVARI'
_diffrn_measurement_method '\w scans'
_diffrn_radiation_monochromator 'multilayer optics'
_diffrn_radiation_type CuK\a
_diffrn_radiation_wavelength 1.54178
_diffrn_reflns_av_R_equivalents 0.0411
_diffrn_reflns_av_unetI/netI 0.0487
_diffrn_reflns_Laue_measured_fraction_full 0.981
_diffrn_reflns_Laue_measured_fraction_max 0.967
_diffrn_reflns_limit_h_max 42
_diffrn_reflns_limit_h_min -44
_diffrn_reflns_limit_k_max 4
_diffrn_reflns_limit_k_min -14
_diffrn_reflns_limit_l_max 23
_diffrn_reflns_limit_l_min -24
_diffrn_reflns_number 63436
_diffrn_reflns_point_group_measured_fraction_full 0.937
_diffrn_reflns_point_group_measured_fraction_max 0.915
_diffrn_reflns_theta_full 67.679
_diffrn_reflns_theta_max 71.893
_diffrn_reflns_theta_min 4.330
_exptl_absorpt_coefficient_mu 0.621
_exptl_absorpt_correction_T_max 0.7530
_exptl_absorpt_correction_T_min 0.1317
_exptl_absorpt_correction_type multi-scan
_exptl_absorpt_process_details 'STOE X-Red 32'
_exptl_crystal_colour colourless
_exptl_crystal_density_diffrn 1.114
_exptl_crystal_description plate
_exptl_crystal_F_000 3312
_exptl_crystal_recrystallization_method 'Re-crystallisation from solvent: thf and n-hexane'
_exptl_crystal_size_max 0.500
_exptl_crystal_size_mid 0.290
_exptl_crystal_size_min 0.090
_refine_diff_density_max 1.579
_refine_diff_density_min -0.286
_refine_diff_density_rms 0.053
_refine_ls_abs_structure_details
;
 Flack x determined using 5071 quotients [(I+)-(I-)]/[(I+)+(I-)]
 (Parsons, Flack and Wagner, Acta Cryst. B69 (2013) 249-259).
;
_refine_ls_abs_structure_Flack -0.016(18)
_refine_ls_extinction_method none
_refine_ls_goodness_of_fit_ref 1.025
_refine_ls_hydrogen_treatment mixed
_refine_ls_matrix_type full
_refine_ls_number_parameters 1042
_refine_ls_number_reflns 16234
_refine_ls_number_restraints 28
_refine_ls_restrained_S_all 1.034
_refine_ls_R_factor_all 0.0701
_refine_ls_R_factor_gt 0.0597
_refine_ls_shift/su_max 0.004
_refine_ls_shift/su_mean 0.000
_refine_ls_structure_factor_coef Fsqd
_refine_ls_weighting_details 'w=1/[\s^2^(Fo^2^)+(0.1092P)^2^] where P=(Fo^2^+2Fc^2^)/3'
_refine_ls_weighting_scheme calc
_refine_ls_wR_factor_gt 0.1572
_refine_ls_wR_factor_ref 0.1621
_reflns_Friedel_coverage 0.837
_reflns_Friedel_fraction_full 0.889
_reflns_Friedel_fraction_max 0.860
_reflns_number_gt 13365
_reflns_number_total 16234
_reflns_threshold_expression 'I > 2\s(I)'
_cod_data_source_file c9cc00490d2.cif
_cod_data_source_block 2
_cod_database_code 7122986
_shelx_shelxl_version_number 2018/3
_shelx_space_group_comment
;
The symmetry employed for this shelxl refinement is uniquely defined
by the following loop, which should always be used as a source of
symmetry information in preference to the above space-group names.
They are only intended as comments.
;
_shelx_estimated_absorpt_t_min 0.746
_shelx_estimated_absorpt_t_max 0.946

loop_
_space_group_symop_operation_xyz
'x, y, z'
'-x, -y, z+1/2'
'x+1/2, -y+1/2, z'
'-x+1/2, y+1/2, z+1/2'

loop_
_atom_site_label
_atom_site_type_symbol
_atom_site_fract_x
_atom_site_fract_y
_atom_site_fract_z
_atom_site_U_iso_or_equiv
_atom_site_adp_type
_atom_site_occupancy
_atom_site_site_symmetry_order
_atom_site_calc_flag
_atom_site_refinement_flags_posn
_atom_site_refinement_flags_adp
_atom_site_refinement_flags_occupancy
_atom_site_disorder_assembly
_atom_site_disorder_group
Mg1 Mg 0.37606(4) 0.51895(10) 0.83627(7) 0.0269(3) Uani 1 1 d . . . . .
Mg2 Mg 0.29527(4) 0.49525(12) 0.78350(7) 0.0329(3) Uani 1 1 d . . . . .
H1 H 0.325216 0.517268 0.862307 0.027(11) Uiso 1 1 d R . . . .
H2 H 0.346816 0.483279 0.751387 0.022(10) Uiso 1 1 d R . . . .
N1 N 0.41665(10) 0.3814(3) 0.82031(19) 0.0349(8) Uani 1 1 d . . . . .
N2 N 0.41888(10) 0.5959(3) 0.76335(18) 0.0330(8) Uani 1 1 d . . . . .
N3 N 0.38956(9) 0.6792(3) 0.88660(18) 0.0306(7) Uani 1 1 d . . . . .
N4 N 0.38931(10) 0.4635(3) 0.94487(17) 0.0309(7) Uani 1 1 d . . . . .
N5 N 0.28845(11) 0.4146(4) 0.6789(2) 0.0464(10) Uani 1 1 d . . . . .
N6 N 0.27077(14) 0.6320(4) 0.7227(3) 0.0587(13) Uani 1 1 d . . . . .
N7 N 0.24727(14) 0.5592(4) 0.8493(3) 0.0708(16) Uani 1 1 d D . . . .
N8 N 0.26396(11) 0.3403(4) 0.8051(2) 0.0430(9) Uani 1 1 d . . . . .
C1 C 0.44248(14) 0.4099(4) 0.7653(3) 0.0453(12) Uani 1 1 d . . . . .
H1A H 0.431013 0.391790 0.722068 0.054 Uiso 1 1 calc R U . . .
H1B H 0.465299 0.366688 0.769696 0.054 Uiso 1 1 calc R U . . .
C2 C 0.45178(13) 0.5282(4) 0.7669(3) 0.0446(11) Uani 1 1 d . . . . .
H2A H 0.465290 0.544602 0.808395 0.054 Uiso 1 1 calc R U . . .
H2B H 0.468125 0.545532 0.729007 0.054 Uiso 1 1 calc R U . . .
C3 C 0.42701(13) 0.7085(4) 0.7865(2) 0.0404(10) Uani 1 1 d . . . . .
H3A H 0.408819 0.759088 0.767053 0.048 Uiso 1 1 calc R U . . .
H3B H 0.451728 0.730226 0.770714 0.048 Uiso 1 1 calc R U . . .
C4 C 0.42569(12) 0.7165(4) 0.8606(2) 0.0364(10) Uani 1 1 d . . . . .
H4A H 0.445564 0.671706 0.880039 0.044 Uiso 1 1 calc R U . . .
H4B H 0.429867 0.792633 0.874212 0.044 Uiso 1 1 calc R U . . .
C5 C 0.39163(13) 0.6625(4) 0.9592(2) 0.0363(9) Uani 1 1 d . . . . .
H5A H 0.366524 0.665005 0.978211 0.044 Uiso 1 1 calc R U . . .
H5B H 0.406132 0.721793 0.979439 0.044 Uiso 1 1 calc R U . . .
C6 C 0.40920(12) 0.5552(4) 0.9761(2) 0.0360(10) Uani 1 1 d . . . . .
H6A H 0.435058 0.555277 0.960675 0.043 Uiso 1 1 calc R U . . .
H6B H 0.409283 0.545581 1.024934 0.043 Uiso 1 1 calc R U . . .
C7 C 0.41283(14) 0.3670(4) 0.9422(2) 0.0412(11) Uani 1 1 d . . . . .
H7A H 0.397166 0.301473 0.940320 0.049 Uiso 1 1 calc R U . . .
H7B H 0.427818 0.363082 0.983168 0.049 Uiso 1 1 calc R U . . .
C8 C 0.43782(13) 0.3686(4) 0.8830(3) 0.0435(11) Uani 1 1 d . . . . .
H8A H 0.455506 0.429105 0.887470 0.052 Uiso 1 1 calc R U . . .
H8B H 0.451992 0.300117 0.881366 0.052 Uiso 1 1 calc R U . . .
C9 C 0.39836(14) 0.2781(4) 0.8029(3) 0.0464(12) Uani 1 1 d . . . . .
H9A H 0.384473 0.287204 0.761565 0.070 Uiso 1 1 calc R U . . .
H9B H 0.416977 0.221494 0.796955 0.070 Uiso 1 1 calc R U . . .
H9C H 0.381534 0.257186 0.838739 0.070 Uiso 1 1 calc R U . . .
C10 C 0.40555(15) 0.6011(4) 0.6947(2) 0.0447(11) Uani 1 1 d . . . . .
H10A H 0.383498 0.646678 0.692798 0.067 Uiso 1 1 calc R U . . .
H10B H 0.424705 0.632157 0.666259 0.067 Uiso 1 1 calc R U . . .
H10C H 0.399522 0.527945 0.679275 0.067 Uiso 1 1 calc R U . . .
C11 C 0.36161(13) 0.7642(4) 0.8746(3) 0.0405(10) Uani 1 1 d . . . . .
H11A H 0.359489 0.777446 0.826723 0.061 Uiso 1 1 calc R U . . .
H11B H 0.337802 0.740188 0.892041 0.061 Uiso 1 1 calc R U . . .
H11C H 0.369053 0.831155 0.897004 0.061 Uiso 1 1 calc R U . . .
C12 C 0.35641(14) 0.4386(4) 0.9850(2) 0.0437(11) Uani 1 1 d . . . . .
H12A H 0.340501 0.502571 0.987147 0.066 Uiso 1 1 calc R U . . .
H12B H 0.342915 0.378452 0.964572 0.066 Uiso 1 1 calc R U . . .
H12C H 0.363957 0.418054 1.030060 0.066 Uiso 1 1 calc R U . . .
C13A C 0.2655(4) 0.4763(13) 0.6385(8) 0.057(4) Uiso 0.572(12) 1 d . . P A 1
H13A H 0.239516 0.466911 0.652166 0.068 Uiso 0.572(12) 1 calc R U P A 1
H13B H 0.267912 0.453129 0.591566 0.068 Uiso 0.572(12) 1 calc R U P A 1
C14A C 0.2771(3) 0.5957(11) 0.6460(5) 0.051(3) Uani 0.572(12) 1 d . . P A 1
H14A H 0.262228 0.641928 0.616099 0.061 Uiso 0.572(12) 1 calc R U P A 1
H14B H 0.303337 0.604249 0.633885 0.061 Uiso 0.572(12) 1 calc R U P A 1
C15A C 0.2346(3) 0.6485(9) 0.7361(6) 0.049(3) Uiso 0.572(12) 1 d . . P A 1
H15A H 0.219869 0.590416 0.715025 0.059 Uiso 0.572(12) 1 calc R U P A 1
H15B H 0.226791 0.718515 0.716624 0.059 Uiso 0.572(12) 1 calc R U P A 1
C16A C 0.2276(3) 0.6495(8) 0.8057(5) 0.044(2) Uiso 0.572(12) 1 d . . P A 1
H16A H 0.200723 0.642585 0.812316 0.053 Uiso 0.572(12) 1 calc R U P A 1
H16B H 0.234990 0.721225 0.823138 0.053 Uiso 0.572(12) 1 calc R U P A 1
C17A C 0.2256(4) 0.4659(14) 0.8732(9) 0.061(4) Uani 0.572(12) 1 d . . P A 1
H17A H 0.199414 0.487674 0.874205 0.073 Uiso 0.572(12) 1 calc R U P A 1
H17B H 0.233106 0.450728 0.919555 0.073 Uiso 0.572(12) 1 calc R U P A 1
C18A C 0.2285(5) 0.3629(16) 0.8347(12) 0.095(6) Uani 0.572(12) 1 d . . P A 1
H18A H 0.222097 0.302062 0.864624 0.114 Uiso 0.572(12) 1 calc R U P A 1
H18B H 0.209847 0.364483 0.798815 0.114 Uiso 0.572(12) 1 calc R U P A 1
C19A C 0.2552(4) 0.2788(12) 0.7426(7) 0.066(3) Uiso 0.572(12) 1 d . . P A 1
H19A H 0.259354 0.201107 0.752265 0.080 Uiso 0.572(12) 1 calc R U P A 1
H19B H 0.228501 0.287523 0.734391 0.080 Uiso 0.572(12) 1 calc R U P A 1
C20A C 0.2722(4) 0.3003(10) 0.6861(6) 0.045(2) Uani 0.572(12) 1 d . . P A 1
H20A H 0.254509 0.288657 0.649302 0.054 Uiso 0.572(12) 1 calc R U P A 1
H20B H 0.292325 0.247139 0.680416 0.054 Uiso 0.572(12) 1 calc R U P A 1
C13B C 0.2752(5) 0.5122(18) 0.6361(6) 0.048(4) Uani 0.428(12) 1 d . . P A 2
H13C H 0.297085 0.552675 0.620522 0.058 Uiso 0.428(12) 1 calc R U P A 2
H13D H 0.262385 0.483784 0.596380 0.058 Uiso 0.428(12) 1 calc R U P A 2
C14B C 0.2498(5) 0.5905(11) 0.6714(8) 0.062(5) Uani 0.428(12) 1 d . . P A 2
H14C H 0.241678 0.648803 0.640969 0.075 Uiso 0.428(12) 1 calc R U P A 2
H14D H 0.227828 0.552432 0.688806 0.075 Uiso 0.428(12) 1 calc R U P A 2
C15B C 0.2373(5) 0.6799(17) 0.7732(11) 0.076(5) Uiso 0.428(12) 1 d . . P A 2
H15C H 0.236088 0.759355 0.766867 0.092 Uiso 0.428(12) 1 calc R U P A 2
H15D H 0.213608 0.649849 0.757290 0.092 Uiso 0.428(12) 1 calc R U P A 2
C16B C 0.2393(6) 0.6606(18) 0.8412(12) 0.094(6) Uiso 0.428(12) 1 d . . P A 2
H16C H 0.258449 0.706740 0.861564 0.113 Uiso 0.428(12) 1 calc R U P A 2
H16D H 0.215386 0.677397 0.862521 0.113 Uiso 0.428(12) 1 calc R U P A 2
C17B C 0.2182(4) 0.4688(16) 0.8436(10) 0.047(4) Uani 0.428(12) 1 d . . P A 2
H17C H 0.208784 0.462307 0.797616 0.056 Uiso 0.428(12) 1 calc R U P A 2
H17D H 0.197259 0.481739 0.874159 0.056 Uiso 0.428(12) 1 calc R U P A 2
C18B C 0.2409(3) 0.3648(11) 0.8647(7) 0.033(3) Uani 0.428(12) 1 d . . P A 2
H18C H 0.256508 0.380127 0.903953 0.040 Uiso 0.428(12) 1 calc R U P A 2
H18D H 0.224319 0.303543 0.875198 0.040 Uiso 0.428(12) 1 calc R U P A 2
C19B C 0.2432(3) 0.3116(10) 0.7466(6) 0.036(3) Uiso 0.428(12) 1 d . . P A 2
H19C H 0.239653 0.232072 0.746607 0.043 Uiso 0.428(12) 1 calc R U P A 2
H19D H 0.218499 0.345095 0.750278 0.043 Uiso 0.428(12) 1 calc R U P A 2
C20B C 0.2584(4) 0.3416(15) 0.6845(7) 0.047(4) Uani 0.428(12) 1 d . . P A 2
H20C H 0.238020 0.372575 0.657825 0.056 Uiso 0.428(12) 1 calc R U P A 2
H20D H 0.265873 0.273741 0.662083 0.056 Uiso 0.428(12) 1 calc R U P A 2
C21 C 0.32387(17) 0.3861(6) 0.6477(4) 0.0700(18) Uani 1 1 d . . . . .
H21A H 0.338537 0.342881 0.678838 0.105 Uiso 1 1 calc R U . . .
H21B H 0.319357 0.343950 0.607267 0.105 Uiso 1 1 calc R U . . .
H21C H 0.337263 0.452460 0.636396 0.105 Uiso 1 1 calc R U . . .
C22 C 0.29295(19) 0.7283(5) 0.7214(4) 0.0637(16) Uani 1 1 d . . . . .
H22A H 0.318503 0.708920 0.711402 0.096 Uiso 1 1 calc R U . . .
H22B H 0.283680 0.777564 0.687011 0.096 Uiso 1 1 calc R U . . .
H22C H 0.291790 0.764225 0.764738 0.096 Uiso 1 1 calc R U . . .
C23A C 0.2559(3) 0.5998(9) 0.9114(5) 0.048(2) Uiso 0.572(12) 1 d . . P A 1
H23A H 0.270946 0.665164 0.906409 0.071 Uiso 0.572(12) 1 calc R U P A 1
H23B H 0.233194 0.617760 0.935192 0.071 Uiso 0.572(12) 1 calc R U P A 1
H23C H 0.269674 0.545205 0.936496 0.071 Uiso 0.572(12) 1 calc R U P A 1
C24A C 0.2842(6) 0.2701(18) 0.8475(12) 0.114(7) Uiso 0.572(12) 1 d . . P A 1
H24A H 0.308237 0.254767 0.827572 0.171 Uiso 0.572(12) 1 calc R U P A 1
H24B H 0.287700 0.305002 0.890801 0.171 Uiso 0.572(12) 1 calc R U P A 1
H24C H 0.270619 0.202219 0.853416 0.171 Uiso 0.572(12) 1 calc R U P A 1
C23B C 0.2668(7) 0.568(3) 0.9230(11) 0.112(8) Uiso 0.428(12) 1 d D . P A 2
H23D H 0.274839 0.496213 0.937458 0.168 Uiso 0.428(12) 1 calc R U P A 2
H23E H 0.288104 0.616688 0.920433 0.168 Uiso 0.428(12) 1 calc R U P A 2
H23F H 0.249029 0.597250 0.955072 0.168 Uiso 0.428(12) 1 calc R U P A 2
C24B C 0.2911(3) 0.2537(8) 0.8257(6) 0.027(2) Uiso 0.428(12) 1 d . . P A 2
H24D H 0.304341 0.277390 0.865450 0.040 Uiso 0.428(12) 1 calc R U P A 2
H24E H 0.277784 0.186379 0.835337 0.040 Uiso 0.428(12) 1 calc R U P A 2
H24F H 0.308605 0.241047 0.789511 0.040 Uiso 0.428(12) 1 calc R U P A 2
B1 B 0.32015(12) 0.4822(4) 0.1971(2) 0.0255(9) Uani 1 1 d . . . . .
B2 B 0.51061(12) 0.9956(3) 0.3758(2) 0.0248(9) Uani 1 1 d . . . . .
C25 C 0.30382(12) 0.4618(3) 0.2733(2) 0.0300(8) Uani 1 1 d . . . . .
C26 C 0.32745(14) 0.4418(4) 0.3267(2) 0.0430(11) Uani 1 1 d . . . . .
H26 H 0.353025 0.435944 0.317691 0.052 Uiso 1 1 calc R U . . .
C27 C 0.31601(17) 0.4301(5) 0.3920(3) 0.0543(14) Uani 1 1 d . . . . .
C28 C 0.27840(18) 0.4377(4) 0.4061(2) 0.0517(14) Uani 1 1 d . . . . .
H28 H 0.269938 0.429498 0.450465 0.062 Uiso 1 1 calc R U . . .
C29 C 0.25296(14) 0.4577(4) 0.3543(2) 0.0411(11) Uani 1 1 d . . . . .
C30 C 0.26651(12) 0.4694(3) 0.2901(2) 0.0336(9) Uani 1 1 d . . . . .
H30 H 0.249405 0.483429 0.255465 0.040 Uiso 1 1 calc R U . . .
C31 C 0.3431(2) 0.4068(8) 0.4476(3) 0.093(3) Uani 1 1 d . . . . .
H31A H 0.335977 0.447833 0.487295 0.139 Uiso 1 1 calc R U . . .
H31B H 0.367827 0.428500 0.433695 0.139 Uiso 1 1 calc R U . . .
H31C H 0.342850 0.329183 0.457734 0.139 Uiso 1 1 calc R U . . .
C32 C 0.21264(16) 0.4640(5) 0.3700(3) 0.0618(17) Uani 1 1 d . . . . .
H32A H 0.208390 0.521215 0.402907 0.093 Uiso 1 1 calc R U . . .
H32B H 0.204355 0.394385 0.388088 0.093 Uiso 1 1 calc R U . . .
H32C H 0.198872 0.480397 0.329418 0.093 Uiso 1 1 calc R U . . .
C33 C 0.29025(11) 0.4376(3) 0.1411(2) 0.0290(8) Uani 1 1 d . . . . .
C34 C 0.25733(11) 0.4947(4) 0.1289(2) 0.0324(9) Uani 1 1 d . . . . .
H34 H 0.252721 0.558864 0.153623 0.039 Uiso 1 1 calc R U . . .
C35 C 0.23125(12) 0.4618(4) 0.0824(2) 0.0383(10) Uani 1 1 d . . . . .
C36 C 0.23744(13) 0.3672(4) 0.0467(2) 0.0418(11) Uani 1 1 d . . . . .
H36 H 0.219474 0.342456 0.015939 0.050 Uiso 1 1 calc R U . . .
C37 C 0.26967(13) 0.3085(4) 0.0556(2) 0.0378(10) Uani 1 1 d . . . . .
C38 C 0.29558(12) 0.3447(4) 0.1026(2) 0.0305(9) Uani 1 1 d . . . . .
H38 H 0.317578 0.304199 0.108470 0.037 Uiso 1 1 calc R U . . .
C39 C 0.19675(13) 0.5283(5) 0.0715(3) 0.0520(13) Uani 1 1 d . . . . .
H39A H 0.203370 0.604833 0.066793 0.078 Uiso 1 1 calc R U . . .
H39B H 0.180249 0.519446 0.109650 0.078 Uiso 1 1 calc R U . . .
H39C H 0.184308 0.503500 0.031079 0.078 Uiso 1 1 calc R U . . .
C40 C 0.27757(16) 0.2069(5) 0.0164(3) 0.0508(13) Uani 1 1 d . . . . .
H40A H 0.287929 0.151700 0.045974 0.076 Uiso 1 1 calc R U . . .
H40B H 0.295220 0.223228 -0.019028 0.076 Uiso 1 1 calc R U . . .
H40C H 0.254680 0.179727 -0.003229 0.076 Uiso 1 1 calc R U . . .
C41 C 0.32741(10) 0.6131(3) 0.1865(2) 0.0259(8) Uani 1 1 d . . . . .
C42 C 0.34403(10) 0.6758(3) 0.2367(2) 0.0280(8) Uani 1 1 d . . . . .
H42 H 0.349406 0.641701 0.277906 0.034 Uiso 1 1 calc R U . . .
C43 C 0.35303(11) 0.7845(3) 0.2296(2) 0.0308(9) Uani 1 1 d . . . . .
C44 C 0.34344(11) 0.8373(3) 0.1696(2) 0.0311(9) Uani 1 1 d . . . . .
H44 H 0.347956 0.912616 0.164315 0.037 Uiso 1 1 calc R U . . .
C45 C 0.32746(10) 0.7785(3) 0.1188(2) 0.0298(9) Uani 1 1 d . . . . .
C46 C 0.32031(10) 0.6687(3) 0.1273(2) 0.0260(8) Uani 1 1 d . . . . .
H46 H 0.310088 0.629486 0.091105 0.031 Uiso 1 1 calc R U . . .
C47 C 0.37173(13) 0.8466(4) 0.2844(3) 0.0424(11) Uani 1 1 d . . . . .
H47A H 0.373018 0.923477 0.272395 0.064 Uiso 1 1 calc R U . . .
H47B H 0.396665 0.818346 0.290883 0.064 Uiso 1 1 calc R U . . .
H47C H 0.357672 0.838498 0.325673 0.064 Uiso 1 1 calc R U . . .
C48 C 0.31827(13) 0.8339(4) 0.0536(2) 0.0393(10) Uani 1 1 d . . . . .
H48A H 0.299738 0.791326 0.029750 0.059 Uiso 1 1 calc R U . . .
H48B H 0.340551 0.839643 0.026421 0.059 Uiso 1 1 calc R U . . .
H48C H 0.308577 0.906539 0.062544 0.059 Uiso 1 1 calc R U . . .
C49 C 0.35948(11) 0.4169(3) 0.1884(2) 0.0269(8) Uani 1 1 d . . . . .
C50 C 0.36238(12) 0.3061(3) 0.2039(2) 0.0347(9) Uani 1 1 d . . . . .
H50 H 0.341489 0.270555 0.222094 0.042 Uiso 1 1 calc R U . . .
C51 C 0.39423(13) 0.2458(4) 0.1941(3) 0.0397(11) Uani 1 1 d . . . . .
C52 C 0.42493(12) 0.2977(4) 0.1689(3) 0.0401(11) Uani 1 1 d . . . . .
H52 H 0.446872 0.257610 0.161564 0.048 Uiso 1 1 calc R U . . .
C53 C 0.42414(11) 0.4078(4) 0.1541(2) 0.0314(9) Uani 1 1 d . . . . .
C54 C 0.39152(11) 0.4653(3) 0.1639(2) 0.0272(8) Uani 1 1 d . . . . .
H54 H 0.391058 0.540368 0.153479 0.033 Uiso 1 1 calc R U . . .
C55 C 0.39574(16) 0.1264(4) 0.2108(3) 0.0558(15) Uani 1 1 d . . . . .
H55A H 0.370852 0.095971 0.209342 0.084 Uiso 1 1 calc R U . . .
H55B H 0.405964 0.117068 0.255535 0.084 Uiso 1 1 calc R U . . .
H55C H 0.411369 0.088881 0.178537 0.084 Uiso 1 1 calc R U . . .
C56 C 0.45845(12) 0.4640(4) 0.1286(3) 0.0398(10) Uani 1 1 d . . . . .
H56A H 0.455319 0.542616 0.132099 0.060 Uiso 1 1 calc R U . . .
H56B H 0.462516 0.444092 0.082070 0.060 Uiso 1 1 calc R U . . .
H56C H 0.479690 0.441463 0.155269 0.060 Uiso 1 1 calc R U . . .
C57 C 0.53717(10) 1.0195(3) 0.4408(2) 0.0247(8) Uani 1 1 d . . . . .
C58 C 0.53183(11) 1.1060(3) 0.48498(19) 0.0275(8) Uani 1 1 d . . . . .
H58 H 0.511814 1.153983 0.477400 0.033 Uiso 1 1 calc R U . . .
C59 C 0.55465(12) 1.1248(4) 0.5396(2) 0.0334(9) Uani 1 1 d . . . . .
C60 C 0.58380(12) 1.0561(4) 0.5505(2) 0.0342(9) Uani 1 1 d . . . . .
H60 H 0.599743 1.069071 0.587046 0.041 Uiso 1 1 calc R U . . .
C61 C 0.59038(12) 0.9683(4) 0.5093(2) 0.0351(10) Uani 1 1 d . . . . .
C62 C 0.56671(12) 0.9511(3) 0.4555(2) 0.0315(9) Uani 1 1 d . . . . .
H62 H 0.570903 0.890130 0.427721 0.038 Uiso 1 1 calc R U . . .
C63 C 0.54720(15) 1.2175(4) 0.5865(3) 0.0476(12) Uani 1 1 d . . . . .
H63A H 0.536920 1.278690 0.561652 0.071 Uiso 1 1 calc R U . . .
H63B H 0.570241 1.239768 0.607817 0.071 Uiso 1 1 calc R U . . .
H63C H 0.529617 1.194325 0.620576 0.071 Uiso 1 1 calc R U . . .
C64 C 0.62248(15) 0.8915(4) 0.5217(3) 0.0524(14) Uani 1 1 d . . . . .
H64A H 0.633003 0.868816 0.479085 0.079 Uiso 1 1 calc R U . . .
H64B H 0.613733 0.827736 0.545994 0.079 Uiso 1 1 calc R U . . .
H64C H 0.641346 0.928669 0.547994 0.079 Uiso 1 1 calc R U . . .
C65 C 0.53310(10) 1.0144(3) 0.3052(2) 0.0255(8) Uani 1 1 d . . . . .
C66 C 0.57147(11) 1.0058(3) 0.2986(2) 0.0277(8) Uani 1 1 d . . . . .
H66 H 0.585682 0.993336 0.337441 0.033 Uiso 1 1 calc R U . . .
C67 C 0.58974(12) 1.0144(3) 0.2382(2) 0.0339(9) Uani 1 1 d . . . . .
C68 C 0.56987(13) 1.0330(4) 0.1812(2) 0.0374(10) Uani 1 1 d . . . . .
H68 H 0.582187 1.037625 0.139680 0.045 Uiso 1 1 calc R U . . .
C69 C 0.53166(14) 1.0450(4) 0.1840(2) 0.0369(10) Uani 1 1 d . . . . .
C70 C 0.51437(11) 1.0348(3) 0.2455(2) 0.0279(8) Uani 1 1 d . . . . .
H70 H 0.488363 1.042072 0.247093 0.033 Uiso 1 1 calc R U . . .
C71 C 0.63145(13) 1.0005(5) 0.2353(3) 0.0504(13) Uani 1 1 d . . . . .
H71A H 0.639959 0.964160 0.275799 0.076 Uiso 1 1 calc R U . . .
H71B H 0.643162 1.071785 0.231835 0.076 Uiso 1 1 calc R U . . .
H71C H 0.637995 0.956637 0.196496 0.076 Uiso 1 1 calc R U . . .
C72 C 0.50966(16) 1.0696(4) 0.1222(2) 0.0482(12) Uani 1 1 d . . . . .
H72A H 0.522366 1.039963 0.083296 0.072 Uiso 1 1 calc R U . . .
H72B H 0.507095 1.148234 0.117253 0.072 Uiso 1 1 calc R U . . .
H72C H 0.485230 1.036595 0.125953 0.072 Uiso 1 1 calc R U . . .
C73 C 0.49538(10) 0.8697(3) 0.3794(2) 0.0240(7) Uani 1 1 d . . . . .
C74 C 0.48255(10) 0.8149(3) 0.3229(2) 0.0273(8) Uani 1 1 d . . . . .
H74 H 0.485336 0.848730 0.280809 0.033 Uiso 1 1 calc R U . . .
C75 C 0.46588(11) 0.7130(3) 0.3255(2) 0.0322(9) Uani 1 1 d . . . . .
C76 C 0.46205(12) 0.6628(3) 0.3876(2) 0.0363(10) Uani 1 1 d . . . . .
H76 H 0.450729 0.593591 0.390548 0.044 Uiso 1 1 calc R U . . .
C77 C 0.47459(12) 0.7131(4) 0.4446(2) 0.0351(9) Uani 1 1 d . . . . .
C78 C 0.49100(11) 0.8154(3) 0.4395(2) 0.0296(8) Uani 1 1 d . . . . .
H78 H 0.499556 0.849395 0.478913 0.036 Uiso 1 1 calc R U . . .
C79 C 0.45203(13) 0.6577(4) 0.2637(2) 0.0396(10) Uani 1 1 d . . . . .
H79A H 0.449760 0.710994 0.227840 0.059 Uiso 1 1 calc R U . . .
H79B H 0.427917 0.625301 0.272612 0.059 Uiso 1 1 calc R U . . .
H79C H 0.469385 0.600953 0.250470 0.059 Uiso 1 1 calc R U . . .
C80 C 0.47140(19) 0.6564(4) 0.5117(3) 0.0552(14) Uani 1 1 d . . . . .
H80A H 0.480908 0.704072 0.546683 0.083 Uiso 1 1 calc R U . . .
H80B H 0.485716 0.589126 0.510933 0.083 Uiso 1 1 calc R U . . .
H80C H 0.445524 0.639582 0.520717 0.083 Uiso 1 1 calc R U . . .
C81 C 0.47439(10) 1.0767(3) 0.3771(2) 0.0271(8) Uani 1 1 d . . . . .
C82 C 0.47697(11) 1.1842(3) 0.3569(2) 0.0305(9) Uani 1 1 d . . . . .
H82 H 0.500391 1.210353 0.343411 0.037 Uiso 1 1 calc R U . . .
C83 C 0.44748(12) 1.2559(4) 0.3552(3) 0.0440(12) Uani 1 1 d . . . . .
C84 C 0.41350(13) 1.2184(4) 0.3747(4) 0.0582(16) Uani 1 1 d . . . . .
H84 H 0.392867 1.265619 0.373421 0.070 Uiso 1 1 calc R U . . .
C85 C 0.40907(13) 1.1124(4) 0.3963(4) 0.0587(17) Uani 1 1 d . . . . .
C86 C 0.43919(12) 1.0423(4) 0.3983(3) 0.0389(11) Uani 1 1 d . . . . .
H86 H 0.435999 0.970463 0.414184 0.047 Uiso 1 1 calc R U . . .
C87 C 0.45224(15) 1.3707(4) 0.3321(3) 0.0561(14) Uani 1 1 d . . . . .
H87A H 0.469261 1.372498 0.294370 0.084 Uiso 1 1 calc R U . . .
H87B H 0.462194 1.414585 0.368490 0.084 Uiso 1 1 calc R U . . .
H87C H 0.428351 1.400013 0.318423 0.084 Uiso 1 1 calc R U . . .
C88 C 0.37113(16) 1.0748(6) 0.4171(6) 0.107(4) Uani 1 1 d . . . . .
H88A H 0.364316 1.010352 0.391418 0.161 Uiso 1 1 calc R U . . .
H88B H 0.353249 1.132620 0.408756 0.161 Uiso 1 1 calc R U . . .
H88C H 0.371265 1.056982 0.464544 0.161 Uiso 1 1 calc R U . . .
O1 O 0.40464(12) 0.3395(3) 0.6108(2) 0.0670(12) Uani 1 1 d . . . . .
C89 C 0.4282(2) 0.3901(6) 0.5644(5) 0.092(3) Uani 1 1 d . . . . .
H89A H 0.413850 0.439744 0.535834 0.110 Uiso 0.53(2) 1 calc R U P B 1
H89B H 0.447007 0.433293 0.588232 0.110 Uiso 0.53(2) 1 calc R U P B 1
H89C H 0.415277 0.399041 0.521489 0.110 Uiso 0.47(2) 1 calc R U P B 2
H89D H 0.435257 0.462809 0.580793 0.110 Uiso 0.47(2) 1 calc R U P B 2
C90A C 0.4456(3) 0.3119(8) 0.5250(6) 0.045(3) Uiso 0.53(2) 1 d . . P B 1
H90A H 0.471517 0.331745 0.516368 0.054 Uiso 0.53(2) 1 calc R U P B 1
H90B H 0.432661 0.303035 0.482040 0.054 Uiso 0.53(2) 1 calc R U P B 1
C90B C 0.4593(3) 0.3282(9) 0.5553(7) 0.044(4) Uiso 0.47(2) 1 d . . P B 2
H90C H 0.478548 0.346040 0.588310 0.053 Uiso 0.47(2) 1 calc R U P B 2
H90D H 0.469421 0.336994 0.509942 0.053 Uiso 0.47(2) 1 calc R U P B 2
C91 C 0.4431(2) 0.2083(6) 0.5666(5) 0.093(3) Uani 1 1 d . . . . .
H91A H 0.442669 0.142553 0.538430 0.111 Uiso 0.53(2) 1 calc R U P B 1
H91B H 0.463578 0.202891 0.598947 0.111 Uiso 0.53(2) 1 calc R U P B 1
H91C H 0.439679 0.170333 0.523738 0.111 Uiso 0.47(2) 1 calc R U P B 2
H91D H 0.459756 0.164802 0.595047 0.111 Uiso 0.47(2) 1 calc R U P B 2
C92 C 0.4074(2) 0.2267(5) 0.6000(5) 0.080(2) Uani 1 1 d . . . . .
H92A H 0.386926 0.201156 0.571581 0.096 Uiso 1 1 calc R U . . .
H92B H 0.406465 0.187199 0.642763 0.096 Uiso 1 1 calc R U . . .
O2A O 0.3364(8) 0.647(3) 0.5132(12) 0.357(18) Uiso 0.686(11) 1 d D . P C 1
C93A C 0.3562(3) 0.6922(9) 0.5676(6) 0.074(3) Uiso 0.686(11) 1 d D . P C 1
H93A H 0.372756 0.636705 0.586743 0.089 Uiso 0.686(11) 1 calc R U P C 1
H93B H 0.338762 0.715348 0.602674 0.089 Uiso 0.686(11) 1 calc R U P C 1
C94A C 0.3792(7) 0.7914(18) 0.5437(11) 0.171(9) Uiso 0.686(11) 1 d D . P C 1
H94A H 0.369443 0.860858 0.560815 0.205 Uiso 0.686(11) 1 calc R U P C 1
H94B H 0.405583 0.784451 0.555096 0.205 Uiso 0.686(11) 1 calc R U P C 1
C95A C 0.3722(3) 0.7773(10) 0.4704(6) 0.075(3) Uiso 0.686(11) 1 d D . P C 1
H95A H 0.350491 0.819700 0.456133 0.090 Uiso 0.686(11) 1 calc R U P C 1
H95B H 0.393822 0.800256 0.444049 0.090 Uiso 0.686(11) 1 calc R U P C 1
C96A C 0.3654(7) 0.6580(18) 0.4629(13) 0.186(10) Uiso 0.686(11) 1 d D . P C 1
H96A H 0.356551 0.639071 0.417814 0.223 Uiso 0.686(11) 1 calc R U P C 1
H96B H 0.387409 0.614332 0.473872 0.223 Uiso 0.686(11) 1 calc R U P C 1
O2B O 0.3511(3) 0.8257(10) 0.4566(6) 0.055(4) Uiso 0.314(11) 1 d D . P C 2
C93B C 0.3482(3) 0.7124(10) 0.4545(6) 0.030(3) Uiso 0.314(11) 1 d D . P C 2
H93C H 0.365258 0.681875 0.421120 0.036 Uiso 0.314(11) 1 calc R U P C 2
H93D H 0.322764 0.690352 0.442981 0.036 Uiso 0.314(11) 1 calc R U P C 2
C94B C 0.3582(6) 0.6735(15) 0.5242(9) 0.060(5) Uiso 0.314(11) 1 d D . P C 2
H94C H 0.379967 0.625223 0.522317 0.072 Uiso 0.314(11) 1 calc R U P C 2
H94D H 0.337489 0.632913 0.544004 0.072 Uiso 0.314(11) 1 calc R U P C 2
C95B C 0.3671(4) 0.7776(12) 0.5670(7) 0.039(4) Uiso 0.314(11) 1 d D . P C 2
H95C H 0.344978 0.807586 0.588932 0.046 Uiso 0.314(11) 1 calc R U P C 2
H95D H 0.386617 0.764273 0.600358 0.046 Uiso 0.314(11) 1 calc R U P C 2
C96B C 0.3807(4) 0.8496(14) 0.5086(8) 0.052(5) Uiso 0.314(11) 1 d D . P C 2
H96C H 0.381086 0.927204 0.520884 0.062 Uiso 0.314(11) 1 calc R U P C 2
H96D H 0.405391 0.827409 0.493027 0.062 Uiso 0.314(11) 1 calc R U P C 2

loop_
_atom_site_aniso_label
_atom_site_aniso_U_11
_atom_site_aniso_U_22
_atom_site_aniso_U_33
_atom_site_aniso_U_23
_atom_site_aniso_U_13
_atom_site_aniso_U_12
Mg1 0.0376(7) 0.0207(7) 0.0224(7) 0.0030(5) 0.0056(5) 0.0012(5)
Mg2 0.0403(7) 0.0269(7) 0.0313(8) 0.0048(5) 0.0031(6) 0.0046(5)
N1 0.046(2) 0.024(2) 0.035(2) 0.0013(14) 0.0061(16) 0.0070(14)
N2 0.0401(18) 0.028(2) 0.031(2) 0.0037(14) 0.0061(15) -0.0020(14)
N3 0.0381(18) 0.0251(19) 0.029(2) 0.0027(13) -0.0015(14) -0.0061(13)
N4 0.0407(19) 0.0292(19) 0.0228(19) 0.0055(13) -0.0009(14) -0.0050(14)
N5 0.044(2) 0.061(3) 0.034(2) 0.0069(19) -0.0054(17) -0.0065(19)
N6 0.070(3) 0.042(3) 0.065(3) 0.013(2) -0.028(3) 0.001(2)
N7 0.060(3) 0.050(3) 0.102(5) 0.005(3) 0.040(3) 0.014(2)
N8 0.047(2) 0.042(3) 0.040(2) 0.0088(17) -0.0020(17) -0.0093(17)
C1 0.047(3) 0.043(3) 0.046(3) -0.001(2) 0.018(2) 0.015(2)
C2 0.039(2) 0.055(3) 0.040(3) 0.006(2) 0.011(2) 0.001(2)
C3 0.052(3) 0.034(3) 0.035(3) 0.0076(18) 0.002(2) -0.0160(19)
C4 0.037(2) 0.032(2) 0.040(3) 0.0038(17) -0.0014(18) -0.0078(17)
C5 0.048(2) 0.033(2) 0.028(2) 0.0008(16) 0.0034(18) -0.0024(18)
C6 0.042(2) 0.041(3) 0.025(2) 0.0041(17) -0.0055(18) -0.0087(18)
C7 0.052(3) 0.032(3) 0.039(3) 0.0095(18) -0.007(2) 0.0070(19)
C8 0.042(2) 0.036(3) 0.053(3) 0.007(2) -0.004(2) 0.0114(18)
C9 0.058(3) 0.030(3) 0.051(3) -0.001(2) 0.002(2) 0.003(2)
C10 0.059(3) 0.044(3) 0.031(3) -0.0010(19) 0.003(2) -0.006(2)
C11 0.050(3) 0.030(3) 0.042(3) 0.0009(18) -0.003(2) 0.0048(18)
C12 0.053(3) 0.047(3) 0.031(3) 0.0034(19) 0.006(2) -0.015(2)
C14A 0.063(7) 0.058(8) 0.032(5) 0.016(4) 0.000(4) 0.017(5)
C17A 0.036(7) 0.088(9) 0.060(11) 0.001(9) 0.001(6) 0.004(5)
C18A 0.073(12) 0.102(13) 0.111(17) -0.022(12) 0.050(10) -0.033(10)
C20A 0.048(6) 0.038(6) 0.050(6) -0.017(4) -0.009(5) -0.006(4)
C13B 0.061(9) 0.069(14) 0.015(6) 0.019(6) -0.010(5) 0.003(9)
C14B 0.085(11) 0.050(9) 0.052(9) 0.010(6) -0.036(9) 0.017(7)
C17B 0.023(7) 0.070(10) 0.047(11) 0.011(9) 0.007(7) -0.001(6)
C18B 0.024(6) 0.036(6) 0.039(8) 0.014(5) 0.009(5) -0.007(4)
C20B 0.041(8) 0.054(10) 0.044(8) -0.022(6) -0.008(6) 0.007(6)
C21 0.059(4) 0.088(5) 0.063(4) -0.017(3) 0.003(3) 0.019(3)
C22 0.082(4) 0.042(3) 0.068(4) 0.024(3) -0.009(3) 0.002(3)
B1 0.031(2) 0.026(2) 0.020(2) 0.0004(15) 0.0045(17) -0.0006(16)
B2 0.031(2) 0.018(2) 0.025(2) -0.0040(16) 0.0009(17) 0.0007(15)
C25 0.043(2) 0.021(2) 0.026(2) -0.0018(14) 0.0025(17) -0.0021(15)
C26 0.056(3) 0.042(3) 0.031(3) -0.0015(19) -0.003(2) 0.009(2)
C27 0.084(4) 0.055(4) 0.024(3) 0.000(2) 0.003(2) 0.024(3)
C28 0.097(4) 0.039(3) 0.019(2) 0.0013(18) 0.016(2) 0.004(3)
C29 0.056(3) 0.029(3) 0.039(3) -0.0068(18) 0.018(2) -0.0110(19)
C30 0.045(2) 0.029(2) 0.027(2) -0.0023(16) 0.0055(18) -0.0123(17)
C31 0.116(6) 0.135(8) 0.027(4) 0.001(4) -0.005(3) 0.051(5)
C32 0.064(3) 0.069(4) 0.053(4) -0.013(3) 0.029(3) -0.030(3)
C33 0.035(2) 0.029(2) 0.023(2) 0.0059(15) 0.0018(16) -0.0056(15)
C34 0.034(2) 0.036(2) 0.027(2) 0.0051(16) -0.0009(17) -0.0059(16)
C35 0.034(2) 0.049(3) 0.032(3) 0.0086(19) -0.0016(18) -0.0100(18)
C36 0.045(3) 0.058(3) 0.022(2) 0.0025(19) -0.0046(18) -0.024(2)
C37 0.048(2) 0.043(3) 0.022(2) 0.0014(17) 0.0049(18) -0.0185(19)
C38 0.039(2) 0.033(2) 0.020(2) 0.0028(15) 0.0010(16) -0.0097(16)
C39 0.034(2) 0.080(4) 0.042(3) 0.004(3) -0.010(2) -0.003(2)
C40 0.069(3) 0.055(3) 0.029(3) -0.009(2) 0.008(2) -0.020(2)
C41 0.0248(17) 0.027(2) 0.026(2) -0.0002(15) 0.0029(15) 0.0005(14)
C42 0.0310(19) 0.027(2) 0.026(2) -0.0012(15) 0.0017(16) 0.0023(15)
C43 0.0282(19) 0.028(2) 0.036(2) -0.0053(16) 0.0059(16) 0.0011(15)
C44 0.0301(19) 0.025(2) 0.038(2) 0.0019(16) 0.0131(17) 0.0014(15)
C45 0.0286(19) 0.032(2) 0.028(2) 0.0035(16) 0.0118(16) 0.0038(15)
C46 0.0255(18) 0.024(2) 0.029(2) 0.0006(15) 0.0046(15) 0.0010(14)
C47 0.050(3) 0.034(3) 0.044(3) -0.0112(19) -0.003(2) -0.0048(19)
C48 0.050(3) 0.032(3) 0.037(3) 0.0118(18) 0.012(2) 0.0034(18)
C49 0.038(2) 0.026(2) 0.018(2) -0.0032(14) -0.0049(15) 0.0023(15)
C50 0.039(2) 0.025(2) 0.040(3) -0.0043(16) -0.0066(18) -0.0041(16)
C51 0.046(2) 0.021(2) 0.052(3) -0.0062(18) -0.011(2) 0.0052(17)
C52 0.039(2) 0.031(3) 0.049(3) -0.0119(19) -0.010(2) 0.0072(17)
C53 0.035(2) 0.033(2) 0.027(2) -0.0085(16) -0.0072(16) -0.0001(16)
C54 0.037(2) 0.023(2) 0.021(2) -0.0058(14) -0.0066(15) -0.0010(15)
C55 0.059(3) 0.022(3) 0.086(5) -0.002(2) -0.016(3) 0.005(2)
C56 0.035(2) 0.045(3) 0.040(3) -0.003(2) -0.0017(19) 0.0002(18)
C57 0.0309(18) 0.019(2) 0.025(2) 0.0006(14) 0.0039(15) -0.0069(14)
C58 0.035(2) 0.027(2) 0.020(2) -0.0009(14) 0.0040(15) -0.0076(15)
C59 0.047(2) 0.033(2) 0.020(2) -0.0027(16) 0.0067(17) -0.0135(18)
C60 0.046(2) 0.033(2) 0.024(2) 0.0014(16) -0.0094(18) -0.0127(17)
C61 0.044(2) 0.026(2) 0.034(3) 0.0023(17) -0.0125(19) -0.0064(17)
C62 0.041(2) 0.028(2) 0.026(2) -0.0021(15) -0.0065(17) -0.0038(16)
C63 0.062(3) 0.051(3) 0.031(3) -0.016(2) 0.003(2) -0.011(2)
C64 0.062(3) 0.040(3) 0.056(3) -0.007(2) -0.034(3) 0.006(2)
C65 0.0329(19) 0.0136(19) 0.030(2) -0.0041(13) -0.0008(16) -0.0010(13)
C66 0.0316(18) 0.020(2) 0.032(2) -0.0070(15) -0.0004(16) -0.0018(14)
C67 0.039(2) 0.026(2) 0.036(3) -0.0096(17) 0.0111(18) -0.0044(16)
C68 0.050(3) 0.032(2) 0.029(2) -0.0103(17) 0.0158(19) -0.0072(18)
C69 0.062(3) 0.026(2) 0.023(2) -0.0024(16) -0.0043(19) -0.0045(18)
C70 0.037(2) 0.020(2) 0.027(2) -0.0027(14) -0.0026(16) -0.0006(15)
C71 0.038(3) 0.054(3) 0.059(4) -0.017(2) 0.018(2) -0.009(2)
C72 0.081(4) 0.040(3) 0.024(3) 0.0030(18) -0.009(2) 0.001(2)
C73 0.0276(18) 0.021(2) 0.023(2) -0.0034(14) -0.0020(15) 0.0032(13)
C74 0.0340(19) 0.023(2) 0.025(2) 0.0013(15) -0.0050(15) -0.0002(14)
C75 0.040(2) 0.019(2) 0.037(3) -0.0019(16) -0.0117(18) -0.0007(15)
C76 0.045(2) 0.020(2) 0.044(3) 0.0007(17) 0.0002(19) -0.0087(16)
C77 0.045(2) 0.030(2) 0.030(2) 0.0058(17) -0.0003(18) -0.0036(17)
C78 0.040(2) 0.022(2) 0.027(2) -0.0038(15) -0.0020(16) -0.0024(15)
C79 0.056(3) 0.023(2) 0.040(3) -0.0042(17) -0.015(2) -0.0066(18)
C80 0.090(4) 0.036(3) 0.040(3) 0.011(2) -0.001(3) -0.016(3)
C81 0.0271(18) 0.024(2) 0.030(2) -0.0054(15) -0.0003(16) -0.0022(14)
C82 0.034(2) 0.021(2) 0.036(2) -0.0045(15) -0.0005(17) -0.0032(15)
C83 0.038(2) 0.019(2) 0.075(4) -0.007(2) -0.016(2) 0.0018(17)
C84 0.033(2) 0.032(3) 0.110(5) -0.020(3) -0.003(3) 0.0094(18)
C85 0.029(2) 0.037(3) 0.110(5) -0.029(3) 0.013(3) -0.0034(19)
C86 0.035(2) 0.022(2) 0.059(3) -0.0097(19) 0.013(2) -0.0031(16)
C87 0.057(3) 0.023(3) 0.088(4) -0.004(2) -0.021(3) 0.010(2)
C88 0.042(3) 0.057(5) 0.222(11) -0.048(5) 0.057(5) -0.019(3)
O1 0.070(2) 0.043(2) 0.088(3) -0.013(2) 0.046(2) -0.0021(18)
C89 0.106(6) 0.063(5) 0.106(7) 0.016(4) 0.064(5) 0.016(4)
C91 0.103(5) 0.052(5) 0.123(7) 0.010(4) 0.070(5) 0.024(4)
C92 0.085(4) 0.046(4) 0.109(6) -0.020(3) 0.042(4) -0.011(3)

loop_
_atom_type_symbol
_atom_type_description
_atom_type_scat_dispersion_real
_atom_type_scat_dispersion_imag
_atom_type_scat_source
C C 0.0181 0.0091 'International Tables Vol C Tables 4.2.6.8 and 6.1.1.4'
H H 0.0000 0.0000 'International Tables Vol C Tables 4.2.6.8 and 6.1.1.4'
B B 0.0090 0.0039 'International Tables Vol C Tables 4.2.6.8 and 6.1.1.4'
N N 0.0311 0.0180 'International Tables Vol C Tables 4.2.6.8 and 6.1.1.4'
O O 0.0492 0.0322 'International Tables Vol C Tables 4.2.6.8 and 6.1.1.4'
Mg Mg 0.1719 0.1771 'International Tables Vol C Tables 4.2.6.8 and 6.1.1.4'

loop_
_geom_angle_atom_site_label_1
_geom_angle_atom_site_label_2
_geom_angle_atom_site_label_3
_geom_angle
N1 Mg1 N3 124.91(15)
N1 Mg1 N4 77.29(14)
N3 Mg1 N4 78.11(13)
N1 Mg1 N2 77.45(13)
N3 Mg1 N2 77.46(13)
N4 Mg1 N2 124.56(14)
N1 Mg1 Mg2 119.37(11)
N3 Mg1 Mg2 115.70(10)
N4 Mg1 Mg2 118.79(10)
N2 Mg1 Mg2 116.63(11)
N1 Mg1 H1 130.9
N3 Mg1 H1 95.5
N4 Mg1 H1 86.6
N2 Mg1 H1 144.6
Mg2 Mg1 H1 36.0
N1 Mg1 H2 93.3
N3 Mg1 H2 131.8
N4 Mg1 H2 144.9
N2 Mg1 H2 84.8
Mg2 Mg1 H2 38.4
H1 Mg1 H2 74.2
N6 Mg2 N8 122.30(18)
N6 Mg2 N7 76.1(2)
N8 Mg2 N7 78.51(18)
N6 Mg2 N5 77.86(19)
N8 Mg2 N5 76.16(16)
N7 Mg2 N5 125.2(2)
N6 Mg2 Mg1 118.76(14)
N8 Mg2 Mg1 118.93(12)
N7 Mg2 Mg1 118.52(18)
N5 Mg2 Mg1 116.30(12)
N6 Mg2 H1 123.8
N8 Mg2 H1 104.0
N7 Mg2 H1 84.7
N5 Mg2 H1 148.5
Mg1 Mg2 H1 35.5
N6 Mg2 H2 104.5
N8 Mg2 H2 118.2
N7 Mg2 H2 156.4
N5 Mg2 H2 77.0
Mg1 Mg2 H2 40.0
H1 Mg2 H2 75.4
C9 N1 C8 109.9(4)
C9 N1 C1 108.0(4)
C8 N1 C1 109.2(4)
C9 N1 Mg1 112.7(3)
C8 N1 Mg1 107.2(3)
C1 N1 Mg1 109.7(3)
C2 N2 C10 110.0(4)
C2 N2 C3 110.8(4)
C10 N2 C3 108.6(4)
C2 N2 Mg1 106.3(3)
C10 N2 Mg1 112.9(3)
C3 N2 Mg1 108.3(3)
C5 N3 C11 107.2(4)
C5 N3 C4 110.2(3)
C11 N3 C4 109.2(3)
C5 N3 Mg1 109.3(3)
C11 N3 Mg1 113.3(3)
C4 N3 Mg1 107.7(3)
C7 N4 C12 108.8(4)
C7 N4 C6 110.6(4)
C12 N4 C6 108.8(4)
C7 N4 Mg1 108.8(3)
C12 N4 Mg1 113.9(3)
C6 N4 Mg1 105.8(2)
C13A N5 C21 114.0(8)
C20B N5 C21 123.7(8)
C13A N5 C20A 109.0(8)
C21 N5 C20A 99.1(7)
C20B N5 C13B 107.2(10)
C21 N5 C13B 102.7(7)
C13A N5 Mg2 110.8(7)
C20B N5 Mg2 106.2(6)
C21 N5 Mg2 113.0(4)
C20A N5 Mg2 110.2(5)
C13B N5 Mg2 101.5(7)
C15A N6 C22 115.0(6)
C14B N6 C22 127.1(8)
C15A N6 C14A 111.6(7)
C22 N6 C14A 97.5(7)
C14B N6 C15B 100.5(11)
C22 N6 C15B 97.2(9)
C15A N6 Mg2 112.7(5)
C14B N6 Mg2 110.1(6)
C22 N6 Mg2 113.9(3)
C14A N6 Mg2 104.6(5)
C15B N6 Mg2 102.6(8)
C23A N7 C17A 96.3(9)
C16B N7 C17B 122.4(13)
C23A N7 C16A 110.3(7)
C17A N7 C16A 119.2(8)
C16B N7 C23B 98.3(16)
C17B N7 C23B 114.3(13)
C16B N7 Mg2 115.1(10)
C23A N7 Mg2 117.8(6)
C17A N7 Mg2 108.7(7)
C17B N7 Mg2 103.1(8)
C16A N7 Mg2 105.1(5)
C23B N7 Mg2 102.3(10)
C24A N8 C18A 109.3(13)
C19B N8 C18B 114.3(7)
C24A N8 C19A 107.7(12)
C18A N8 C19A 104.6(10)
C19B N8 C24B 113.0(7)
C18B N8 C24B 106.8(7)
C24A N8 Mg2 111.7(9)
C19B N8 Mg2 108.3(5)
C18A N8 Mg2 111.3(8)
C18B N8 Mg2 105.3(6)
C19A N8 Mg2 111.8(6)
C24B N8 Mg2 108.8(4)
N1 C1 C2 110.8(4)
N1 C1 H1A 109.5
C2 C1 H1A 109.5
N1 C1 H1B 109.5
C2 C1 H1B 109.5
H1A C1 H1B 108.1
N2 C2 C1 111.8(4)
N2 C2 H2A 109.2
C1 C2 H2A 109.2
N2 C2 H2B 109.2
C1 C2 H2B 109.2
H2A C2 H2B 107.9
N2 C3 C4 111.5(4)
N2 C3 H3A 109.3
C4 C3 H3A 109.3
N2 C3 H3B 109.3
C4 C3 H3B 109.3
H3A C3 H3B 108.0
N3 C4 C3 111.0(4)
N3 C4 H4A 109.4
C3 C4 H4A 109.4
N3 C4 H4B 109.4
C3 C4 H4B 109.4
H4A C4 H4B 108.0
N3 C5 C6 111.5(4)
N3 C5 H5A 109.3
C6 C5 H5A 109.3
N3 C5 H5B 109.3
C6 C5 H5B 109.3
H5A C5 H5B 108.0
N4 C6 C5 111.6(4)
N4 C6 H6A 109.3
C5 C6 H6A 109.3
N4 C6 H6B 109.3
C5 C6 H6B 109.3
H6A C6 H6B 108.0
N4 C7 C8 111.9(4)
N4 C7 H7A 109.2
C8 C7 H7A 109.2
N4 C7 H7B 109.2
C8 C7 H7B 109.2
H7A C7 H7B 107.9
N1 C8 C7 111.2(4)
N1 C8 H8A 109.4
C7 C8 H8A 109.4
N1 C8 H8B 109.4
C7 C8 H8B 109.4
H8A C8 H8B 108.0
N1 C9 H9A 109.5
N1 C9 H9B 109.5
H9A C9 H9B 109.5
N1 C9 H9C 109.5
H9A C9 H9C 109.5
H9B C9 H9C 109.5
N2 C10 H10A 109.5
N2 C10 H10B 109.5
H10A C10 H10B 109.5
N2 C10 H10C 109.5
H10A C10 H10C 109.5
H10B C10 H10C 109.5
N3 C11 H11A 109.5
N3 C11 H11B 109.5
H11A C11 H11B 109.5
N3 C11 H11C 109.5
H11A C11 H11C 109.5
H11B C11 H11C 109.5
N4 C12 H12A 109.5
N4 C12 H12B 109.5
H12A C12 H12B 109.5
N4 C12 H12C 109.5
H12A C12 H12C 109.5
H12B C12 H12C 109.5
N5 C13A C14A 107.5(10)
N5 C13A H13A 110.2
C14A C13A H13A 110.2
N5 C13A H13B 110.2
C14A C13A H13B 110.2
H13A C13A H13B 108.5
C13A C14A N6 108.6(9)
C13A C14A H14A 110.0
N6 C14A H14A 110.0
C13A C14A H14B 110.0
N6 C14A H14B 110.0
H14A C14A H14B 108.4
N6 C15A C16A 111.7(8)
N6 C15A H15A 109.3
C16A C15A H15A 109.3
N6 C15A H15B 109.3
C16A C15A H15B 109.3
H15A C15A H15B 107.9
C15A C16A N7 117.2(8)
C15A C16A H16A 108.0
N7 C16A H16A 108.0
C15A C16A H16B 108.0
N7 C16A H16B 108.0
H16A C16A H16B 107.2
N7 C17A C18A 117.3(14)
N7 C17A H17A 108.0
C18A C17A H17A 108.0
N7 C17A H17B 108.0
C18A C17A H17B 108.0
H17A C17A H17B 107.2
N8 C18A C17A 116.0(13)
N8 C18A H18A 108.3
C17A C18A H18A 108.3
N8 C18A H18B 108.3
C17A C18A H18B 108.3
H18A C18A H18B 107.4
C20A C19A N8 121.3(10)
C20A C19A H19A 107.0
N8 C19A H19A 107.0
C20A C19A H19B 107.0
N8 C19A H19B 107.0
H19A C19A H19B 106.7
C19A C20A N5 116.5(9)
C19A C20A H20A 108.2
N5 C20A H20A 108.2
C19A C20A H20B 108.2
N5 C20A H20B 108.2
H20A C20A H20B 107.3
C14B C13B N5 115.1(10)
C14B C13B H13C 108.5
N5 C13B H13C 108.5
C14B C13B H13D 108.5
N5 C13B H13D 108.5
H13C C13B H13D 107.5
N6 C14B C13B 104.5(13)
N6 C14B H14C 110.9
C13B C14B H14C 110.9
N6 C14B H14D 110.9
C13B C14B H14D 110.9
H14C C14B H14D 108.9
C16B C15B N6 119.6(16)
C16B C15B H15C 107.4
N6 C15B H15C 107.4
C16B C15B H15D 107.4
N6 C15B H15D 107.4
H15C C15B H15D 107.0
N7 C16B C15B 107.6(19)
N7 C16B H16C 110.2
C15B C16B H16C 110.2
N7 C16B H16D 110.2
C15B C16B H16D 110.2
H16C C16B H16D 108.5
N7 C17B C18B 102.0(11)
N7 C17B H17C 111.4
C18B C17B H17C 111.4
N7 C17B H17D 111.4
C18B C17B H17D 111.4
H17C C17B H17D 109.2
N8 C18B C17B 103.9(11)
N8 C18B H18C 111.0
C17B C18B H18C 111.0
N8 C18B H18D 111.0
C17B C18B H18D 111.0
H18C C18B H18D 109.0
C20B C19B N8 116.8(10)
C20B C19B H19C 108.1
N8 C19B H19C 108.1
C20B C19B H19D 108.1
N8 C19B H19D 108.1
H19C C19B H19D 107.3
C19B C20B N5 122.4(11)
C19B C20B H20C 106.7
N5 C20B H20C 106.7
C19B C20B H20D 106.7
N5 C20B H20D 106.7
H20C C20B H20D 106.6
N5 C21 H21A 109.5
N5 C21 H21B 109.5
H21A C21 H21B 109.5
N5 C21 H21C 109.5
H21A C21 H21C 109.5
H21B C21 H21C 109.5
N6 C22 H22A 109.5
N6 C22 H22B 109.5
H22A C22 H22B 109.5
N6 C22 H22C 109.5
H22A C22 H22C 109.5
H22B C22 H22C 109.5
N7 C23A H23A 109.5
N7 C23A H23B 109.5
H23A C23A H23B 109.5
N7 C23A H23C 109.5
H23A C23A H23C 109.5
H23B C23A H23C 109.5
N8 C24A H24A 109.5
N8 C24A H24B 109.5
H24A C24A H24B 109.5
N8 C24A H24C 109.5
H24A C24A H24C 109.5
H24B C24A H24C 109.5
N7 C23B H23D 109.5
N7 C23B H23E 109.5
H23D C23B H23E 109.5
N7 C23B H23F 109.5
H23D C23B H23F 109.5
H23E C23B H23F 109.5
N8 C24B H24D 109.5
N8 C24B H24E 109.5
H24D C24B H24E 109.5
N8 C24B H24F 109.5
H24D C24B H24F 109.5
H24E C24B H24F 109.5
C41 B1 C49 109.0(3)
C41 B1 C33 110.0(3)
C49 B1 C33 109.5(3)
C41 B1 C25 108.9(3)
C49 B1 C25 109.4(3)
C33 B1 C25 110.0(3)
C73 B2 C57 109.2(3)
C73 B2 C81 107.6(3)
C57 B2 C81 110.1(3)
C73 B2 C65 109.6(3)
C57 B2 C65 111.5(3)
C81 B2 C65 108.7(3)
C26 C25 C30 114.9(4)
C26 C25 B1 121.1(4)
C30 C25 B1 123.9(4)
C27 C26 C25 124.3(5)
C27 C26 H26 117.9
C25 C26 H26 117.9
C26 C27 C28 118.5(5)
C26 C27 C31 121.6(6)
C28 C27 C31 119.8(5)
C27 C28 C29 120.1(4)
C27 C28 H28 120.0
C29 C28 H28 120.0
C30 C29 C28 118.1(4)
C30 C29 C32 122.4(5)
C28 C29 C32 119.4(5)
C29 C30 C25 124.0(4)
C29 C30 H30 118.0
C25 C30 H30 118.0
C27 C31 H31A 109.5
C27 C31 H31B 109.5
H31A C31 H31B 109.5
C27 C31 H31C 109.5
H31A C31 H31C 109.5
H31B C31 H31C 109.5
C29 C32 H32A 109.5
C29 C32 H32B 109.5
H32A C32 H32B 109.5
C29 C32 H32C 109.5
H32A C32 H32C 109.5
H32B C32 H32C 109.5
C38 C33 C34 115.6(4)
C38 C33 B1 123.9(4)
C34 C33 B1 120.5(4)
C35 C34 C33 123.3(4)
C35 C34 H34 118.4
C33 C34 H34 118.4
C36 C35 C34 118.9(4)
C36 C35 C39 120.9(4)
C34 C35 C39 120.2(5)
C37 C36 C35 120.5(4)
C37 C36 H36 119.7
C35 C36 H36 119.7
C36 C37 C38 119.1(4)
C36 C37 C40 121.8(4)
C38 C37 C40 119.2(5)
C33 C38 C37 122.7(4)
C33 C38 H38 118.7
C37 C38 H38 118.7
C35 C39 H39A 109.5
C35 C39 H39B 109.5
H39A C39 H39B 109.5
C35 C39 H39C 109.5
H39A C39 H39C 109.5
H39B C39 H39C 109.5
C37 C40 H40A 109.5
C37 C40 H40B 109.5
H40A C40 H40B 109.5
C37 C40 H40C 109.5
H40A C40 H40C 109.5
H40B C40 H40C 109.5
C46 C41 C42 114.8(4)
C46 C41 B1 124.1(4)
C42 C41 B1 120.9(4)
C43 C42 C41 123.9(4)
C43 C42 H42 118.0
C41 C42 H42 118.0
C42 C43 C44 118.3(4)
C42 C43 C47 121.5(4)
C44 C43 C47 120.1(4)
C45 C44 C43 119.6(4)
C45 C44 H44 120.2
C43 C44 H44 120.2
C44 C45 C46 119.9(4)
C44 C45 C48 119.7(4)
C46 C45 C48 120.4(4)
C45 C46 C41 123.3(4)
C45 C46 H46 118.4
C41 C46 H46 118.4
C43 C47 H47A 109.5
C43 C47 H47B 109.5
H47A C47 H47B 109.5
C43 C47 H47C 109.5
H47A C47 H47C 109.5
H47B C47 H47C 109.5
C45 C48 H48A 109.5
C45 C48 H48B 109.5
H48A C48 H48B 109.5
C45 C48 H48C 109.5
H48A C48 H48C 109.5
H48B C48 H48C 109.5
C54 C49 C50 115.5(4)
C54 C49 B1 123.4(4)
C50 C49 B1 121.1(4)
C51 C50 C49 123.4(4)
C51 C50 H50 118.3
C49 C50 H50 118.3
C52 C51 C50 118.5(4)
C52 C51 C55 120.3(4)
C50 C51 C55 121.3(5)
C51 C52 C53 120.9(4)
C51 C52 H52 119.5
C53 C52 H52 119.5
C52 C53 C54 119.0(4)
C52 C53 C56 120.1(4)
C54 C53 C56 120.9(4)
C53 C54 C49 122.7(4)
C53 C54 H54 118.7
C49 C54 H54 118.7
C51 C55 H55A 109.5
C51 C55 H55B 109.5
H55A C55 H55B 109.5
C51 C55 H55C 109.5
H55A C55 H55C 109.5
H55B C55 H55C 109.5
C53 C56 H56A 109.5
C53 C56 H56B 109.5
H56A C56 H56B 109.5
C53 C56 H56C 109.5
H56A C56 H56C 109.5
H56B C56 H56C 109.5
C62 C57 C58 115.6(4)
C62 C57 B2 120.6(3)
C58 C57 B2 123.8(3)
C59 C58 C57 122.8(4)
C59 C58 H58 118.6
C57 C58 H58 118.6
C60 C59 C58 118.8(4)
C60 C59 C63 120.4(4)
C58 C59 C63 120.8(4)
C59 C60 C61 121.3(4)
C59 C60 H60 119.3
C61 C60 H60 119.3
C60 C61 C62 118.4(4)
C60 C61 C64 121.4(4)
C62 C61 C64 120.2(4)
C57 C62 C61 123.0(4)
C57 C62 H62 118.5
C61 C62 H62 118.5
C59 C63 H63A 109.5
C59 C63 H63B 109.5
H63A C63 H63B 109.5
C59 C63 H63C 109.5
H63A C63 H63C 109.5
H63B C63 H63C 109.5
C61 C64 H64A 109.5
C61 C64 H64B 109.5
H64A C64 H64B 109.5
C61 C64 H64C 109.5
H64A C64 H64C 109.5
H64B C64 H64C 109.5
C70 C65 C66 114.4(4)
C70 C65 B2 121.3(3)
C66 C65 B2 124.2(4)
C67 C66 C65 123.5(4)
C67 C66 H66 118.2
C65 C66 H66 118.2
C68 C67 C66 119.4(4)
C68 C67 C71 120.6(4)
C66 C67 C71 120.0(4)
C67 C68 C69 120.5(4)
C67 C68 H68 119.8
C69 C68 H68 119.8
C70 C69 C68 118.2(4)
C70 C69 C72 120.7(4)
C68 C69 C72 121.0(4)
C69 C70 C65 123.9(4)
C69 C70 H70 118.0
C65 C70 H70 118.0
C67 C71 H71A 109.5
C67 C71 H71B 109.5
H71A C71 H71B 109.5
C67 C71 H71C 109.5
H71A C71 H71C 109.5
H71B C71 H71C 109.5
C69 C72 H72A 109.5
C69 C72 H72B 109.5
H72A C72 H72B 109.5
C69 C72 H72C 109.5
H72A C72 H72C 109.5
H72B C72 H72C 109.5
C78 C73 C74 115.7(4)
C78 C73 B2 122.0(3)
C74 C73 B2 122.0(3)
C75 C74 C73 123.2(4)
C75 C74 H74 118.4
C73 C74 H74 118.4
C74 C75 C76 118.3(4)
C74 C75 C79 121.4(4)
C76 C75 C79 120.2(4)
C77 C76 C75 120.6(4)
C77 C76 H76 119.7
C75 C76 H76 119.7
C76 C77 C78 119.0(4)
C76 C77 C80 120.3(4)
C78 C77 C80 120.7(4)
C73 C78 C77 123.2(4)
C73 C78 H78 118.4
C77 C78 H78 118.4
C75 C79 H79A 109.5
C75 C79 H79B 109.5
H79A C79 H79B 109.5
C75 C79 H79C 109.5
H79A C79 H79C 109.5
H79B C79 H79C 109.5
C77 C80 H80A 109.5
C77 C80 H80B 109.5
H80A C80 H80B 109.5
C77 C80 H80C 109.5
H80A C80 H80C 109.5
H80B C80 H80C 109.5
C82 C81 C86 115.8(4)
C82 C81 B2 121.3(3)
C86 C81 B2 122.9(4)
C83 C82 C81 124.2(4)
C83 C82 H82 117.9
C81 C82 H82 117.9
C84 C83 C82 118.1(5)
C84 C83 C87 120.6(4)
C82 C83 C87 121.3(4)
C83 C84 C85 120.7(4)
C83 C84 H84 119.7
C85 C84 H84 119.7
C84 C85 C86 120.1(4)
C84 C85 C88 118.8(5)
C86 C85 C88 121.1(6)
C85 C86 C81 121.0(5)
C85 C86 H86 119.5
C81 C86 H86 119.5
C83 C87 H87A 109.5
C83 C87 H87B 109.5
H87A C87 H87B 109.5
C83 C87 H87C 109.5
H87A C87 H87C 109.5
H87B C87 H87C 109.5
C85 C88 H88A 109.5
C85 C88 H88B 109.5
H88A C88 H88B 109.5
C85 C88 H88C 109.5
H88A C88 H88C 109.5
H88B C88 H88C 109.5
C89 O1 C92 106.9(5)
C90B C89 O1 110.0(7)
C90A C89 O1 110.1(7)
C90A C89 H89A 109.6
O1 C89 H89A 109.6
C90A C89 H89B 109.6
O1 C89 H89B 109.6
H89A C89 H89B 108.2
C90B C89 H89C 109.7
O1 C89 H89C 109.7
C90B C89 H89D 109.7
O1 C89 H89D 109.7
H89C C89 H89D 108.2
C89 C90A C91 103.9(8)
C89 C90A H90A 111.0
C91 C90A H90A 111.0
C89 C90A H90B 111.0
C91 C90A H90B 111.0
H90A C90A H90B 109.0
C89 C90B C91 101.1(8)
C89 C90B H90C 111.6
C91 C90B H90C 111.6
C89 C90B H90D 111.6
C91 C90B H90D 111.6
H90C C90B H90D 109.4
C92 C91 C90A 99.8(6)
C92 C91 C90B 104.1(6)
C92 C91 H91A 111.8
C90A C91 H91A 111.8
C92 C91 H91B 111.8
C90A C91 H91B 111.8
H91A C91 H91B 109.5
C92 C91 H91C 110.9
C90B C91 H91C 110.9
C92 C91 H91D 110.9
C90B C91 H91D 110.9
H91C C91 H91D 109.0
O1 C92 C91 106.5(5)
O1 C92 H92A 110.4
C91 C92 H92A 110.4
O1 C92 H92B 110.4
C91 C92 H92B 110.4
H92A C92 H92B 108.6
C93A O2A C96A 97.6(19)
O2A C93A C94A 109.9(16)
O2A C93A H93A 109.7
C94A C93A H93A 109.7
O2A C93A H93B 109.7
C94A C93A H93B 109.7
H93A C93A H93B 108.2
C95A C94A C93A 97.0(11)
C95A C94A H94A 112.4
C93A C94A H94A 112.4
C95A C94A H94B 112.4
C93A C94A H94B 112.4
H94A C94A H94B 109.9
C96A C95A C94A 103.9(13)
C96A C95A H95A 111.0
C94A C95A H95A 111.0
C96A C95A H95B 111.0
C94A C95A H95B 111.0
H95A C95A H95B 109.0
O2A C96A C95A 97.9(17)
O2A C96A H96A 112.2
C95A C96A H96A 112.2
O2A C96A H96B 112.2
C95A C96A H96B 112.2
H96A C96A H96B 109.8
C93B O2B C96B 105.4(11)
O2B C93B C94B 105.6(11)
O2B C93B H93C 110.6
C94B C93B H93C 110.6
O2B C93B H93D 110.6
C94B C93B H93D 110.6
H93C C93B H93D 108.8
C93B C94B C95B 107.1(12)
C93B C94B H94C 110.3
C95B C94B H94C 110.3
C93B C94B H94D 110.3
C95B C94B H94D 110.3
H94C C94B H94D 108.5
C96B C95B C94B 96.7(11)
C96B C95B H95C 112.4
C94B C95B H95C 112.4
C96B C95B H95D 112.4
C94B C95B H95D 112.4
H95C C95B H95D 110.0
O2B C96B C95B 100.6(11)
O2B C96B H96C 111.6
C95B C96B H96C 111.6
O2B C96B H96D 111.6
C95B C96B H96D 111.6
H96C C96B H96D 109.4

loop_
_geom_bond_atom_site_label_1
_geom_bond_atom_site_label_2
_geom_bond_distance
Mg1 N1 2.272(4)
Mg1 N3 2.275(4)
Mg1 N4 2.340(4)
Mg1 N2 2.341(4)
Mg1 Mg2 3.137(2)
Mg1 H1 1.9211
Mg1 H2 2.0597
Mg2 N6 2.267(5)
Mg2 N8 2.267(4)
Mg2 N7 2.328(5)
Mg2 N5 2.343(5)
Mg2 H1 1.9429
Mg2 H2 1.9877
N1 C9 1.480(6)
N1 C8 1.487(6)
N1 C1 1.494(6)
N2 C2 1.461(6)
N2 C10 1.465(6)
N2 C3 1.495(6)
N3 C5 1.477(6)
N3 C11 1.480(6)
N3 C4 1.487(5)
N4 C7 1.467(6)
N4 C12 1.476(6)
N4 C6 1.483(6)
N5 C13A 1.392(16)
N5 C20B 1.421(16)
N5 C21 1.474(7)
N5 C20A 1.537(12)
N5 C13B 1.557(16)
N6 C15A 1.357(10)
N6 C14B 1.382(14)
N6 C22 1.437(8)
N6 C14A 1.623(12)
N6 C15B 1.69(2)
N7 C16B 1.30(2)
N7 C23A 1.382(12)
N7 C17A 1.475(18)
N7 C17B 1.542(19)
N7 C16A 1.589(11)
N7 C23B 1.65(2)
N8 C24A 1.42(2)
N8 C19B 1.444(12)
N8 C18A 1.448(17)
N8 C18B 1.495(16)
N8 C19A 1.504(14)
N8 C24B 1.512(11)
C1 C2 1.499(7)
C1 H1A 0.9900
C1 H1B 0.9900
C2 H2A 0.9900
C2 H2B 0.9900
C3 C4 1.496(7)
C3 H3A 0.9900
C3 H3B 0.9900
C4 H4A 0.9900
C4 H4B 0.9900
C5 C6 1.509(7)
C5 H5A 0.9900
C5 H5B 0.9900
C6 H6A 0.9900
C6 H6B 0.9900
C7 C8 1.497(7)
C7 H7A 0.9900
C7 H7B 0.9900
C8 H8A 0.9900
C8 H8B 0.9900
C9 H9A 0.9800
C9 H9B 0.9800
C9 H9C 0.9800
C10 H10A 0.9800
C10 H10B 0.9800
C10 H10C 0.9800
C11 H11A 0.9800
C11 H11B 0.9800
C11 H11C 0.9800
C12 H12A 0.9800
C12 H12B 0.9800
C12 H12C 0.9800
C13A C14A 1.541(17)
C13A H13A 0.9900
C13A H13B 0.9900
C14A H14A 0.9900
C14A H14B 0.9900
C15A C16A 1.423(16)
C15A H15A 0.9900
C15A H15B 0.9900
C16A H16A 0.9900
C16A H16B 0.9900
C17A C18A 1.49(3)
C17A H17A 0.9900
C17A H17B 0.9900
C18A H18A 0.9900
C18A H18B 0.9900
C19A C20A 1.321(17)
C19A H19A 0.9900
C19A H19B 0.9900
C20A H20A 0.9900
C20A H20B 0.9900
C13B C14B 1.51(2)
C13B H13C 0.9900
C13B H13D 0.9900
C14B H14C 0.9900
C14B H14D 0.9900
C15B C16B 1.39(3)
C15B H15C 0.9900
C15B H15D 0.9900
C16B H16C 0.9900
C16B H16D 0.9900
C17B C18B 1.59(2)
C17B H17C 0.9900
C17B H17D 0.9900
C18B H18C 0.9900
C18B H18D 0.9900
C19B C20B 1.42(2)
C19B H19C 0.9900
C19B H19D 0.9900
C20B H20C 0.9900
C20B H20D 0.9900
C21 H21A 0.9800
C21 H21B 0.9800
C21 H21C 0.9800
C22 H22A 0.9800
C22 H22B 0.9800
C22 H22C 0.9800
C23A H23A 0.9800
C23A H23B 0.9800
C23A H23C 0.9800
C24A H24A 0.9800
C24A H24B 0.9800
C24A H24C 0.9800
C23B H23D 0.9800
C23B H23E 0.9800
C23B H23F 0.9800
C24B H24D 0.9800
C24B H24E 0.9800
C24B H24F 0.9800
B1 C41 1.650(6)
B1 C49 1.650(6)
B1 C33 1.660(6)
B1 C25 1.664(6)
B2 C73 1.651(6)
B2 C57 1.653(6)
B2 C81 1.654(5)
B2 C65 1.655(6)
C25 C26 1.398(7)
C25 C30 1.401(6)
C26 C27 1.386(7)
C26 H26 0.9500
C27 C28 1.399(8)
C27 C31 1.516(9)
C28 C29 1.415(8)
C28 H28 0.9500
C29 C30 1.390(6)
C29 C32 1.501(7)
C30 H30 0.9500
C31 H31A 0.9800
C31 H31B 0.9800
C31 H31C 0.9800
C32 H32A 0.9800
C32 H32B 0.9800
C32 H32C 0.9800
C33 C38 1.397(6)
C33 C34 1.411(6)
C34 C35 1.393(6)
C34 H34 0.9500
C35 C36 1.389(7)
C35 C39 1.515(7)
C36 C37 1.389(7)
C36 H36 0.9500
C37 C38 1.408(6)
C37 C40 1.510(7)
C38 H38 0.9500
C39 H39A 0.9800
C39 H39B 0.9800
C39 H39C 0.9800
C40 H40A 0.9800
C40 H40B 0.9800
C40 H40C 0.9800
C41 C46 1.400(6)
C41 C42 1.409(6)
C42 C43 1.389(6)
C42 H42 0.9500
C43 C44 1.416(6)
C43 C47 1.506(6)
C44 C45 1.383(6)
C44 H44 0.9500
C45 C46 1.390(6)
C45 C48 1.516(6)
C46 H46 0.9500
C47 H47A 0.9800
C47 H47B 0.9800
C47 H47C 0.9800
C48 H48A 0.9800
C48 H48B 0.9800
C48 H48C 0.9800
C49 C54 1.399(6)
C49 C50 1.408(6)
C50 C51 1.390(6)
C50 H50 0.9500
C51 C52 1.383(7)
C51 C55 1.513(7)
C52 C53 1.391(7)
C52 H52 0.9500
C53 C54 1.396(6)
C53 C56 1.516(6)
C54 H54 0.9500
C55 H55A 0.9800
C55 H55B 0.9800
C55 H55C 0.9800
C56 H56A 0.9800
C56 H56B 0.9800
C56 H56C 0.9800
C57 C62 1.397(6)
C57 C58 1.403(5)
C58 C59 1.396(6)
C58 H58 0.9500
C59 C60 1.375(7)
C59 C63 1.509(6)
C60 C61 1.385(6)
C60 H60 0.9500
C61 C62 1.399(6)
C61 C64 1.524(6)
C62 H62 0.9500
C63 H63A 0.9800
C63 H63B 0.9800
C63 H63C 0.9800
C64 H64A 0.9800
C64 H64B 0.9800
C64 H64C 0.9800
C65 C70 1.405(6)
C65 C66 1.406(5)
C66 C67 1.389(6)
C66 H66 0.9500
C67 C68 1.375(7)
C67 C71 1.527(6)
C68 C69 1.398(7)
C68 H68 0.9500
C69 C70 1.395(6)
C69 C72 1.509(7)
C70 H70 0.9500
C71 H71A 0.9800
C71 H71B 0.9800
C71 H71C 0.9800
C72 H72A 0.9800
C72 H72B 0.9800
C72 H72C 0.9800
C73 C78 1.391(6)
C73 C74 1.403(5)
C74 C75 1.397(6)
C74 H74 0.9500
C75 C76 1.402(6)
C75 C79 1.505(6)
C76 C77 1.381(6)
C76 H76 0.9500
C77 C78 1.401(6)
C77 C80 1.526(6)
C78 H78 0.9500
C79 H79A 0.9800
C79 H79B 0.9800
C79 H79C 0.9800
C80 H80A 0.9800
C80 H80B 0.9800
C80 H80C 0.9800
C81 C82 1.390(6)
C81 C86 1.414(6)
C82 C83 1.390(6)
C82 H82 0.9500
C83 C84 1.376(7)
C83 C87 1.502(7)
C84 C85 1.388(9)
C84 H84 0.9500
C85 C86 1.396(7)
C85 C88 1.514(7)
C86 H86 0.9500
C87 H87A 0.9800
C87 H87B 0.9800
C87 H87C 0.9800
C88 H88A 0.9800
C88 H88B 0.9800
C88 H88C 0.9800
O1 C89 1.413(8)
O1 C92 1.413(8)
C89 C90B 1.375(13)
C89 C90A 1.398(12)
C89 H89A 0.9900
C89 H89B 0.9900
C89 H89C 0.9900
C89 H89D 0.9900
C90A C91 1.532(12)
C90A H90A 0.9900
C90A H90B 0.9900
C90B C91 1.609(13)
C90B H90C 0.9900
C90B H90D 0.9900
C91 C92 1.479(9)
C91 H91A 0.9900
C91 H91B 0.9900
C91 H91C 0.9900
C91 H91D 0.9900
C92 H92A 0.9900
C92 H92B 0.9900
O2A C93A 1.42(2)
O2A C96A 1.47(2)
C93A C94A 1.559(19)
C93A H93A 0.9900
C93A H93B 0.9900
C94A C95A 1.51(2)
C94A H94A 0.9900
C94A H94B 0.9900
C95A C96A 1.501(19)
C95A H95A 0.9900
C95A H95B 0.9900
C96A H96A 0.9900
C96A H96B 0.9900
O2B C93B 1.402(15)
O2B C96B 1.529(17)
C93B C94B 1.527(19)
C93B H93C 0.9900
C93B H93D 0.9900
C94B C95B 1.58(2)
C94B H94C 0.9900
C94B H94D 0.9900
C95B C96B 1.554(19)
C95B H95C 0.9900
C95B H95D 0.9900
C96B H96C 0.9900
C96B H96D 0.9900

loop_
_geom_torsion_atom_site_label_1
_geom_torsion_atom_site_label_2
_geom_torsion_atom_site_label_3
_geom_torsion_atom_site_label_4
_geom_torsion
C9 N1 C1 C2 160.1(4)
C8 N1 C1 C2 -80.4(5)
Mg1 N1 C1 C2 36.9(5)
C10 N2 C2 C1 -78.1(5)
C3 N2 C2 C1 161.8(4)
Mg1 N2 C2 C1 44.4(5)
N1 C1 C2 N2 -56.8(6)
C2 N2 C3 C4 -82.4(5)
C10 N2 C3 C4 156.7(4)
Mg1 N2 C3 C4 33.8(4)
C5 N3 C4 C3 166.4(4)
C11 N3 C4 C3 -76.1(5)
Mg1 N3 C4 C3 47.3(4)
N2 C3 C4 N3 -56.1(5)
C11 N3 C5 C6 161.1(4)
C4 N3 C5 C6 -80.1(4)
Mg1 N3 C5 C6 38.0(4)
C7 N4 C6 C5 160.6(4)
C12 N4 C6 C5 -79.9(5)
Mg1 N4 C6 C5 43.0(4)
N3 C5 C6 N4 -56.9(5)
C12 N4 C7 C8 157.1(4)
C6 N4 C7 C8 -83.4(5)
Mg1 N4 C7 C8 32.4(5)
C9 N1 C8 C7 -75.5(5)
C1 N1 C8 C7 166.1(4)
Mg1 N1 C8 C7 47.3(4)
N4 C7 C8 N1 -55.3(5)
C21 N5 C13A C14A -84.0(11)
C20A N5 C13A C14A 166.4(9)
Mg2 N5 C13A C14A 44.9(11)
N5 C13A C14A N6 -62.7(12)
C15A N6 C14A C13A -75.6(10)
C22 N6 C14A C13A 163.7(8)
Mg2 N6 C14A C13A 46.5(9)
C22 N6 C15A C16A -87.0(9)
C14A N6 C15A C16A 163.2(8)
Mg2 N6 C15A C16A 45.9(10)
N6 C15A C16A N7 -43.4(12)
C23A N7 C16A C15A 146.2(9)
C17A N7 C16A C15A -103.9(12)
Mg2 N7 C16A C15A 18.2(9)
C23A N7 C17A C18A -143.7(18)
C16A N7 C17A C18A 98.8(17)
Mg2 N7 C17A C18A -21.5(19)
C24A N8 C18A C17A 97(2)
C19A N8 C18A C17A -148(2)
Mg2 N8 C18A C17A -27(2)
N7 C17A C18A N8 34(3)
C24A N8 C19A C20A -107.1(16)
C18A N8 C19A C20A 136.6(16)
Mg2 N8 C19A C20A 16.0(16)
N8 C19A C20A N5 -24.1(18)
C13A N5 C20A C19A -102.8(13)
C21 N5 C20A C19A 137.9(11)
Mg2 N5 C20A C19A 19.1(13)
C20B N5 C13B C14B 74.7(18)
C21 N5 C13B C14B -153.6(14)
Mg2 N5 C13B C14B -36.5(16)
C22 N6 C14B C13B 91.9(12)
C15B N6 C14B C13B -160.6(14)
Mg2 N6 C14B C13B -53.0(15)
N5 C13B C14B N6 62.7(19)
C14B N6 C15B C16B 135.5(19)
C22 N6 C15B C16B -94.6(19)
Mg2 N6 C15B C16B 22(2)
C17B N7 C16B C15B -80(2)
C23B N7 C16B C15B 154.6(19)
Mg2 N7 C16B C15B 47(2)
N6 C15B C16B N7 -46(3)
C16B N7 C17B C18B -174.5(16)
C23B N7 C17B C18B -56.2(18)
Mg2 N7 C17B C18B 54.0(12)
C19B N8 C18B C17B -63.7(13)
C24B N8 C18B C17B 170.6(10)
Mg2 N8 C18B C17B 55.0(11)
N7 C17B C18B N8 -76.0(14)
C18B N8 C19B C20B 147.9(12)
C24B N8 C19B C20B -89.7(13)
Mg2 N8 C19B C20B 30.8(13)
N8 C19B C20B N5 -12(2)
C21 N5 C20B C19B 120.4(13)
C13B N5 C20B C19B -120.6(15)
Mg2 N5 C20B C19B -12.7(16)
C41 B1 C25 C26 -90.4(5)
C49 B1 C25 C26 28.7(5)
C33 B1 C25 C26 148.9(4)
C41 B1 C25 C30 85.6(5)
C49 B1 C25 C30 -155.4(4)
C33 B1 C25 C30 -35.1(5)
C30 C25 C26 C27 -0.1(7)
B1 C25 C26 C27 176.3(5)
C25 C26 C27 C28 0.5(8)
C25 C26 C27 C31 179.1(6)
C26 C27 C28 C29 -0.4(8)
C31 C27 C28 C29 -179.0(6)
C27 C28 C29 C30 -0.1(7)
C27 C28 C29 C32 179.0(5)
C28 C29 C30 C25 0.5(7)
C32 C29 C30 C25 -178.6(5)
C26 C25 C30 C29 -0.4(6)
B1 C25 C30 C29 -176.6(4)
C41 B1 C33 C38 131.7(4)
C49 B1 C33 C38 11.9(5)
C25 B1 C33 C38 -108.3(4)
C41 B1 C33 C34 -47.2(5)
C49 B1 C33 C34 -167.0(4)
C25 B1 C33 C34 72.8(5)
C38 C33 C34 C35 0.7(6)
B1 C33 C34 C35 179.7(4)
C33 C34 C35 C36 1.0(6)
C33 C34 C35 C39 -179.3(4)
C34 C35 C36 C37 -2.2(7)
C39 C35 C36 C37 178.0(4)
C35 C36 C37 C38 1.7(7)
C35 C36 C37 C40 -178.6(4)
C34 C33 C38 C37 -1.2(6)
B1 C33 C38 C37 179.9(4)
C36 C37 C38 C33 0.0(6)
C40 C37 C38 C33 -179.7(4)
C49 B1 C41 C46 99.3(4)
C33 B1 C41 C46 -20.7(5)
C25 B1 C41 C46 -141.4(4)
C49 B1 C41 C42 -76.1(4)
C33 B1 C41 C42 163.8(3)
C25 B1 C41 C42 43.2(5)
C46 C41 C42 C43 0.0(6)
B1 C41 C42 C43 175.8(4)
C41 C42 C43 C44 3.1(6)
C41 C42 C43 C47 -178.3(4)
C42 C43 C44 C45 -3.7(6)
C47 C43 C44 C45 177.7(4)
C43 C44 C45 C46 1.2(6)
C43 C44 C45 C48 -178.0(4)
C44 C45 C46 C41 2.1(6)
C48 C45 C46 C41 -178.7(4)
C42 C41 C46 C45 -2.7(5)
B1 C41 C46 C45 -178.3(3)
C41 B1 C49 C54 -10.8(5)
C33 B1 C49 C54 109.6(4)
C25 B1 C49 C54 -129.8(4)
C41 B1 C49 C50 171.1(4)
C33 B1 C49 C50 -68.5(5)
C25 B1 C49 C50 52.0(5)
C54 C49 C50 C51 -2.0(6)
B1 C49 C50 C51 176.3(4)
C49 C50 C51 C52 1.3(7)
C49 C50 C51 C55 -179.3(5)
C50 C51 C52 C53 0.4(7)
C55 C51 C52 C53 -179.0(5)
C51 C52 C53 C54 -1.2(7)
C51 C52 C53 C56 178.1(4)
C52 C53 C54 C49 0.4(6)
C56 C53 C54 C49 -178.9(4)
C50 C49 C54 C53 1.1(6)
B1 C49 C54 C53 -177.1(4)
C73 B2 C57 C62 53.2(5)
C81 B2 C57 C62 171.1(4)
C65 B2 C57 C62 -68.1(4)
C73 B2 C57 C58 -125.8(4)
C81 B2 C57 C58 -7.9(5)
C65 B2 C57 C58 112.9(4)
C62 C57 C58 C59 1.0(6)
B2 C57 C58 C59 -179.9(4)
C57 C58 C59 C60 0.5(6)
C57 C58 C59 C63 -178.6(4)
C58 C59 C60 C61 -1.2(6)
C63 C59 C60 C61 177.8(4)
C59 C60 C61 C62 0.4(7)
C59 C60 C61 C64 -179.4(5)
C58 C57 C62 C61 -1.9(6)
B2 C57 C62 C61 179.0(4)
C60 C61 C62 C57 1.2(7)
C64 C61 C62 C57 -178.9(4)
C73 B2 C65 C70 80.6(4)
C57 B2 C65 C70 -158.3(3)
C81 B2 C65 C70 -36.7(5)
C73 B2 C65 C66 -95.7(4)
C57 B2 C65 C66 25.3(5)
C81 B2 C65 C66 147.0(4)
C70 C65 C66 C67 -1.2(6)
B2 C65 C66 C67 175.4(4)
C65 C66 C67 C68 0.4(6)
C65 C66 C67 C71 -178.2(4)
C66 C67 C68 C69 1.1(6)
C71 C67 C68 C69 179.6(4)
C67 C68 C69 C70 -1.7(6)
C67 C68 C69 C72 177.7(4)
C68 C69 C70 C65 0.8(6)
C72 C69 C70 C65 -178.5(4)
C66 C65 C70 C69 0.5(6)
B2 C65 C70 C69 -176.1(4)
C57 B2 C73 C78 27.6(5)
C81 B2 C73 C78 -91.9(4)
C65 B2 C73 C78 150.0(4)
C57 B2 C73 C74 -159.0(3)
C81 B2 C73 C74 81.5(4)
C65 B2 C73 C74 -36.6(5)
C78 C73 C74 C75 0.9(6)
B2 C73 C74 C75 -172.9(4)
C73 C74 C75 C76 -0.5(6)
C73 C74 C75 C79 179.1(4)
C74 C75 C76 C77 -0.2(7)
C79 C75 C76 C77 -179.8(4)
C75 C76 C77 C78 0.4(7)
C75 C76 C77 C80 -178.1(5)
C74 C73 C78 C77 -0.6(6)
B2 C73 C78 C77 173.1(4)
C76 C77 C78 C73 0.0(7)
C80 C77 C78 C73 178.5(4)
C73 B2 C81 C82 -162.4(4)
C57 B2 C81 C82 78.7(5)
C65 B2 C81 C82 -43.7(5)
C73 B2 C81 C86 17.6(5)
C57 B2 C81 C86 -101.4(4)
C65 B2 C81 C86 136.2(4)
C86 C81 C82 C83 -1.6(7)
B2 C81 C82 C83 178.3(4)
C81 C82 C83 C84 0.1(8)
C81 C82 C83 C87 -179.4(5)
C82 C83 C84 C85 0.8(9)
C87 C83 C84 C85 -179.7(6)
C83 C84 C85 C86 -0.1(10)
C83 C84 C85 C88 -179.8(7)
C84 C85 C86 C81 -1.5(9)
C88 C85 C86 C81 178.2(7)
C82 C81 C86 C85 2.3(7)
B2 C81 C86 C85 -177.6(5)
C92 O1 C89 C90B -36.3(12)
C92 O1 C89 C90A 0.1(11)
O1 C89 C90A C91 -21.6(12)
O1 C89 C90B C91 31.4(12)
C89 C90A C91 C92 33.3(11)
C89 C90B C91 C92 -16.4(12)
C89 O1 C92 C91 22.6(10)
C90A C91 C92 O1 -34.0(10)
C90B C91 C92 O1 -3.8(11)
C96A O2A C93A C94A 40(3)
O2A C93A C94A C95A -8(2)
C93A C94A C95A C96A -27.2(19)
C93A O2A C96A C95A -55(2)
C94A C95A C96A O2A 53(2)
C96B O2B C93B C94B 29.5(15)
O2B C93B C94B C95B 0.4(17)
C93B C94B C95B C96B -28.6(16)
C93B O2B C96B C95B -49.1(14)
C94B C95B C96B O2B 44.6(14)
